data_2222772
loop_
_publ_author_name
'Altaf, Muhammad'
'Stoeckli-Evans, Helen'

_publ_section_title
;
 1,3-Benzothiazol-2-amine
;
_journal_coeditor_code JH2090
_journal_issue 8
_journal_name_full 'Acta Crystallographica Section E'
_journal_page_first o1894
_journal_paper_doi 10.1107/S1600536809027561
_journal_volume 65
_journal_year 2009
_chemical_formula_iupac 'C7 H6 N2 S'
_chemical_formula_moiety 'C7 H6 N2 S'
_chemical_formula_sum 'C7 H6 N2 S'
_chemical_formula_weight 150.20
_chemical_name_common 2-aminobenzothiazole
_chemical_name_systematic
;
1,3-Benzothiazol-2-amine
;
_space_group_IT_number 14
_symmetry_cell_setting monoclinic
_symmetry_space_group_name_Hall '-P 2ybc'
_symmetry_space_group_name_H-M 'P 1 21/c 1'
_atom_sites_solution_hydrogens geom
_atom_sites_solution_primary direct
_atom_sites_solution_secondary difmap
_audit_creation_method SHELXL-97
_cell_angle_alpha 90.00
_cell_angle_beta 94.47(2)
_cell_angle_gamma 90.00
_cell_formula_units_Z 4
_cell_length_a 14.606(4)
_cell_length_b 3.9970(10)
_cell_length_c 11.565(4)
_cell_measurement_reflns_used 42133
_cell_measurement_temperature 173(2)
_cell_measurement_theta_max 25.56
_cell_measurement_theta_min 3.54
_cell_volume 673.1(3)
_computing_cell_refinement 'X-AREA (Stoe & Cie, 2006)'
_computing_data_collection 'X-AREA (Stoe & Cie, 2006)'
_computing_data_reduction 'X-RED32 (Stoe & Cie, 2006)'
_computing_molecular_graphics 'PLATON (Spek, 2009) and Mercury (Macrae <i>et al.</i>,  2006)'
_computing_publication_material 'SHELXL97 (Sheldrick, 2008)'
_computing_structure_refinement 'SHELXL97 (Sheldrick, 2008)'
_computing_structure_solution 'SHELXS97 (Sheldrick, 2008)'
_diffrn_ambient_temperature 173(2)
_diffrn_measured_fraction_theta_full 0.991
_diffrn_measured_fraction_theta_max 0.978
_diffrn_measurement_device_type 'Stoe IPDS-2'
_diffrn_measurement_method '\f and \w'
_diffrn_radiation_monochromator graphite
_diffrn_radiation_source 'fine-focus sealed tube'
_diffrn_radiation_type MoK\a
_diffrn_radiation_wavelength 0.71073
_diffrn_reflns_av_R_equivalents 0.0858
_diffrn_reflns_av_sigmaI/netI 0.0593
_diffrn_reflns_limit_h_max 15
_diffrn_reflns_limit_h_min -17
_diffrn_reflns_limit_k_max 4
_diffrn_reflns_limit_k_min -4
_diffrn_reflns_limit_l_max 13
_diffrn_reflns_limit_l_min -13
_diffrn_reflns_number 2783
_diffrn_reflns_theta_full 25.00
_diffrn_reflns_theta_max 25.17
_diffrn_reflns_theta_min 3.53
_diffrn_standards_decay_% 0
_diffrn_standards_number 0
_exptl_absorpt_coefficient_mu 0.390
_exptl_absorpt_correction_type none
_exptl_crystal_colour colourless
_exptl_crystal_density_diffrn 1.482
_exptl_crystal_density_method 'not measured'
_exptl_crystal_description block
_exptl_crystal_F_000 312
_exptl_crystal_size_max 0.50
_exptl_crystal_size_mid 0.50
_exptl_crystal_size_min 0.50
_refine_diff_density_max 0.378
_refine_diff_density_min -0.313
_refine_ls_extinction_method none
_refine_ls_goodness_of_fit_ref 1.063
_refine_ls_hydrogen_treatment mixed
_refine_ls_matrix_type full
_refine_ls_number_parameters 99
_refine_ls_number_reflns 1181
_refine_ls_number_restraints 2
_refine_ls_restrained_S_all 1.064
_refine_ls_R_factor_all 0.0556
_refine_ls_R_factor_gt 0.0517
_refine_ls_shift/su_max 0.000
_refine_ls_shift/su_mean 0.000
_refine_ls_structure_factor_coef Fsqd
_refine_ls_weighting_details 'calc w=1/[\s^2^(Fo^2^)+(0.1031P)^2^+0.0494P] where P=(Fo^2^+2Fc^2^)/3'
_refine_ls_weighting_scheme calc
_refine_ls_wR_factor_gt 0.1386
_refine_ls_wR_factor_ref 0.1427
_reflns_number_gt 1061
_reflns_number_total 1181
_reflns_threshold_expression I>2\s(I)
_cod_data_source_file jh2090.cif
_cod_data_source_block I
_cod_original_sg_symbol_H-M 'P 21/c'
_cod_database_code 2222772
_cod_database_fobs_code 2222772

loop_
_symmetry_equiv_pos_site_id
_symmetry_equiv_pos_as_xyz
1 x,y,z
2 -x,1/2+y,1/2-z
3 -x,-y,-z
4 x,1/2-y,1/2+z

loop_
_atom_site_aniso_label
_atom_site_aniso_U_11
_atom_site_aniso_U_22
_atom_site_aniso_U_33
_atom_site_aniso_U_12
_atom_site_aniso_U_13
_atom_site_aniso_U_23
S1 0.0458(5) 0.0516(5) 0.0240(4) 0.0062(2) 0.0010(3) 0.0025(2)
N1 0.0421(10) 0.0481(10) 0.0218(8) 0.0010(8) 0.0038(7) -0.0002(7)
N2 0.0419(11) 0.0582(12) 0.0282(11) -0.0013(9) 0.0048(8) 0.0087(8)
C1 0.0429(12) 0.0467(11) 0.0278(11) 0.0062(9) 0.0038(9) -0.0062(8)
C2 0.0472(13) 0.0581(14) 0.0376(12) 0.0064(11) -0.0050(10) -0.0080(10)
C3 0.0391(12) 0.0645(16) 0.0526(15) 0.0011(11) -0.0001(11) -0.0144(12)
C4 0.0458(14) 0.0573(15) 0.0456(14) -0.0084(10) 0.0103(11) -0.0114(10)
C5 0.0454(13) 0.0546(14) 0.0310(11) -0.0034(10) 0.0067(9) -0.0056(9)
C6 0.0443(12) 0.0456(11) 0.0242(10) 0.0010(9) 0.0023(8) -0.0057(8)
C7 0.0425(12) 0.0459(13) 0.0215(10) 0.0039(9) 0.0017(9) -0.0031(8)

loop_
_atom_site_type_symbol
_atom_site_label
_atom_site_fract_x
_atom_site_fract_y
_atom_site_fract_z
_atom_site_U_iso_or_equiv
_atom_site_thermal_displace_type
_atom_site_calc_flag
_atom_site_refinement_flags
_atom_site_occupancy
S S1 0.17155(4) 0.19806(15) 0.24812(4) 0.0406(3) Uani . . 1.000
N N1 0.12810(12) 0.4914(5) 0.04966(13) 0.0373(5) Uani . . 1.000
N N2 0.00290(14) 0.2707(6) 0.14135(17) 0.0427(7) Uani . . 1.000
C C1 0.25983(15) 0.3777(6) 0.17558(17) 0.0391(7) Uani . . 1.000
C C2 0.35252(17) 0.3886(7) 0.2091(2) 0.0481(8) Uani . . 1.000
C C3 0.40994(17) 0.5406(7) 0.1364(2) 0.0523(8) Uani . . 1.000
C C4 0.37475(18) 0.6870(6) 0.0321(2) 0.0492(8) Uani . . 1.000
C C5 0.28136(17) 0.6797(6) -0.0011(2) 0.0435(7) Uani . . 1.000
C C6 0.22260(15) 0.5222(5) 0.07108(17) 0.0381(6) Uani . . 1.000
C C7 0.09342(15) 0.3274(5) 0.13327(18) 0.0367(7) Uani . . 1.000
H H2 0.37610 0.29340 0.28060 0.0580 Uiso calc R 1.000
H H2A -0.009(2) 0.116(6) 0.182(2) 0.062(9) Uiso . . 1.000
H H2B -0.0377(18) 0.328(7) 0.091(2) 0.063(9) Uiso . . 1.000
H H3 0.47420 0.54640 0.15710 0.0630 Uiso calc R 1.000
H H4 0.41550 0.79300 -0.01660 0.0590 Uiso calc R 1.000
H H5 0.25790 0.78020 -0.07170 0.0520 Uiso calc R 1.000

loop_
_atom_type_symbol
_atom_type_description
_atom_type_scat_dispersion_real
_atom_type_scat_dispersion_imag
_atom_type_scat_source
C C 0.0033 0.0016 'International Tables Vol C Tables 4.2.6.8 and 6.1.1.4'
H H 0.0000 0.0000 'International Tables Vol C Tables 4.2.6.8 and 6.1.1.4'
N N 0.0061 0.0033 'International Tables Vol C Tables 4.2.6.8 and 6.1.1.4'
O O 0.0106 0.0060 'International Tables Vol C Tables 4.2.6.8 and 6.1.1.4'
S S 0.1246 0.1234 'International Tables Vol C Tables 4.2.6.8 and 6.1.1.4'

loop_
_geom_angle_atom_site_label_1
_geom_angle_atom_site_label_2
_geom_angle_atom_site_label_3
_geom_angle_site_symmetry_1
_geom_angle_site_symmetry_2
_geom_angle_site_symmetry_3
_geom_angle
_geom_angle_publ_flag
C1 S1 C7 . . . 88.64(10) n
C6 N1 C7 . . . 110.53(17) n
H2A N2 H2B . . . 117(3) no
C7 N2 H2B . . . 123.7(18) no
C7 N2 H2A . . . 115(2) no
C2 C1 C6 . . . 122.2(2) no
S1 C1 C6 . . . 109.29(16) n
S1 C1 C2 . . . 128.54(17) n
C1 C2 C3 . . . 118.3(2) no
C2 C3 C4 . . . 120.7(2) no
C3 C4 C5 . . . 121.0(2) no
C4 C5 C6 . . . 118.8(2) no
C1 C6 C5 . . . 119.0(2) no
N1 C6 C1 . . . 115.36(18) n
N1 C6 C5 . . . 125.68(19) n
S1 C7 N1 . . . 116.18(16) n
S1 C7 N2 . . . 118.60(16) n
N1 C7 N2 . . . 125.1(2) n
C1 C2 H2 . . . 121.00 no
C3 C2 H2 . . . 121.00 no
C2 C3 H3 . . . 120.00 no
C4 C3 H3 . . . 120.00 no
C3 C4 H4 . . . 119.00 no
C5 C4 H4 . . . 120.00 no
C4 C5 H5 . . . 121.00 no
C6 C5 H5 . . . 121.00 no

loop_
_geom_bond_atom_site_label_1
_geom_bond_atom_site_label_2
_geom_bond_site_symmetry_1
_geom_bond_site_symmetry_2
_geom_bond_distance
_geom_bond_publ_flag
S1 C1 . . 1.747(2) no
S1 C7 . . 1.760(2) n
N1 C6 . . 1.389(3) n
N1 C7 . . 1.303(3) n
N2 C7 . . 1.352(3) n
N2 H2B . . 0.83(2) no
N2 H2A . . 0.80(2) no
C1 C6 . . 1.410(3) no
C1 C2 . . 1.380(3) no
C2 C3 . . 1.375(4) no
C3 C4 . . 1.402(3) no
C4 C5 . . 1.388(4) no
C5 C6 . . 1.393(3) no
C2 H2 . . 0.9500 no
C3 H3 . . 0.9500 no
C4 H4 . . 0.9500 no
C5 H5 . . 0.9500 no

loop_
_geom_hbond_atom_site_label_D
_geom_hbond_atom_site_label_H
_geom_hbond_atom_site_label_A
_geom_hbond_site_symmetry_A
_geom_hbond_distance_DH
_geom_hbond_distance_HA
_geom_hbond_distance_DA
_geom_hbond_angle_DHA
_geom_hbond_publ_flag
N2 H2B N1 3_565 0.83(2) 2.14(2) 2.964(3) 172(2) yes
N2 H2A N2 2_545 0.80(2) 2.46(2) 3.217(3) 157(2) yes

loop_
_geom_torsion_atom_site_label_1
_geom_torsion_atom_site_label_2
_geom_torsion_atom_site_label_3
_geom_torsion_atom_site_label_4
_geom_torsion_site_symmetry_1
_geom_torsion_site_symmetry_2
_geom_torsion_site_symmetry_3
_geom_torsion_site_symmetry_4
_geom_torsion
_geom_torsion_publ_flag
C7 S1 C1 C2 . . . . -179.8(2) no
C7 S1 C1 C6 . . . . 0.41(17) no
C1 S1 C7 N1 . . . . -0.79(18) no
C1 S1 C7 N2 . . . . -176.53(19) no
C7 N1 C6 C1 . . . . -0.6(3) no
C7 N1 C6 C5 . . . . 179.2(2) no
C6 N1 C7 S1 . . . . 0.9(2) no
C6 N1 C7 N2 . . . . 176.3(2) no
S1 C1 C2 C3 . . . . 179.0(2) no
C6 C1 C2 C3 . . . . -1.2(4) no
S1 C1 C6 N1 . . . . 0.0(2) no
S1 C1 C6 C5 . . . . -179.83(17) no
C2 C1 C6 N1 . . . . -179.8(2) no
C2 C1 C6 C5 . . . . 0.4(3) no
C1 C2 C3 C4 . . . . 1.4(4) no
C2 C3 C4 C5 . . . . -0.6(4) no
C3 C4 C5 C6 . . . . -0.3(4) no
C4 C5 C6 N1 . . . . -179.4(2) no
C4 C5 C6 C1 . . . . 0.4(3) no

loop_
_cod_related_entry_id
_cod_related_entry_database
_cod_related_entry_code
1 ChemSpider 8382
